data_7101395
loop_
_publ_author_name
'Zhaomin Hou.'
'Masayoshi Nishiura'
'Wen-Xiong Zhang.'

_publ_section_title
;
Alkali-Metal-Catalyzed Addition of Primary and
Secondary Phosphines to Carbodiimides. A General and Efficient Route to
Substituted Phosphaguanidines
;
_journal_issue 36
_journal_name_full 'Chemical Communications'
_journal_paper_doi 10.1039/b609198a
_journal_year 2006
_chemical_formula_sum 'C29 H42 K N2 O P'
_chemical_formula_weight 504.72
_chemical_name_systematic
;
?
;
_space_group_IT_number 14
_symmetry_cell_setting monoclinic
_symmetry_space_group_name_Hall '-P 2ybc'
_symmetry_space_group_name_H-M 'P 1 21/c 1'
_atom_sites_solution_hydrogens geom
_atom_sites_solution_primary direct
_atom_sites_solution_secondary difmap
_audit_creation_method SHELXL-97
_cell_angle_alpha 90.00
_cell_angle_beta 112.539(2)
_cell_angle_gamma 90.00
_cell_formula_units_Z 4
_cell_length_a 11.1009(12)
_cell_length_b 19.529(2)
_cell_length_c 14.3917(15)
_cell_measurement_temperature 173(1)
_cell_volume 2881.6(5)
_computing_cell_refinement 'Bruker SMART'
_computing_data_collection 'Bruker SMART'
_computing_data_reduction 'Bruker SHELXTL'
_computing_molecular_graphics 'Bruker SHELXTL'
_computing_publication_material 'Bruker SHELXTL'
_computing_structure_refinement 'SHELXL-97 (Sheldrick, 1997)'
_computing_structure_solution 'SHELXS-97 (Sheldrick, 1990)'
_diffrn_ambient_temperature 173(1)
_diffrn_measured_fraction_theta_full 0.997
_diffrn_measured_fraction_theta_max 0.997
_diffrn_measurement_device_type 'CCD area detector'
_diffrn_measurement_method 'phi and omega scans'
_diffrn_radiation_monochromator graphite
_diffrn_radiation_source 'fine-focus sealed tube'
_diffrn_radiation_type MoK\a
_diffrn_radiation_wavelength 0.71073
_diffrn_reflns_av_R_equivalents 0.0259
_diffrn_reflns_av_sigmaI/netI 0.0331
_diffrn_reflns_limit_h_max 7
_diffrn_reflns_limit_h_min -13
_diffrn_reflns_limit_k_max 22
_diffrn_reflns_limit_k_min -23
_diffrn_reflns_limit_l_max 17
_diffrn_reflns_limit_l_min -17
_diffrn_reflns_number 14823
_diffrn_reflns_theta_full 25.05
_diffrn_reflns_theta_max 25.05
_diffrn_reflns_theta_min 1.85
_exptl_absorpt_coefficient_mu 0.263
_exptl_absorpt_correction_T_max 0.91
_exptl_absorpt_correction_T_min 0.83
_exptl_absorpt_correction_type empirical
_exptl_crystal_colour orange
_exptl_crystal_density_diffrn 1.163
_exptl_crystal_density_method 'not measured'
_exptl_crystal_description prism
_exptl_crystal_F_000 1088
_exptl_crystal_size_max 0.55
_exptl_crystal_size_mid 0.45
_exptl_crystal_size_min 0.3
_refine_diff_density_max 0.801
_refine_diff_density_min -0.474
_refine_diff_density_rms 0.091
_refine_ls_extinction_method none
_refine_ls_goodness_of_fit_ref 1.077
_refine_ls_hydrogen_treatment none
_refine_ls_matrix_type full
_refine_ls_number_parameters 305
_refine_ls_number_reflns 5091
_refine_ls_number_restraints 0
_refine_ls_restrained_S_all 1.077
_refine_ls_R_factor_all 0.0689
_refine_ls_R_factor_gt 0.0539
_refine_ls_shift/su_max 0.000
_refine_ls_shift/su_mean 0.000
_refine_ls_structure_factor_coef Fsqd
_refine_ls_weighting_details 'calc w=1/[\s^2^(Fo^2^)+(0.1128P)^2^+0.0664P] where P=(Fo^2^+2Fc^2^)/3'
_refine_ls_weighting_scheme calc
_refine_ls_wR_factor_gt 0.1626
_refine_ls_wR_factor_ref 0.1716
_reflns_number_gt 3848
_reflns_number_total 5091
_reflns_threshold_expression >2sigma(I)
_cod_data_source_file b609198a.txt
_cod_original_sg_symbol_H-M P2(1)/c
_cod_database_code 7101395

loop_
_symmetry_equiv_pos_as_xyz
'x, y, z'
'-x, y+1/2, -z+1/2'
'-x, -y, -z'
'x, -y-1/2, z-1/2'

loop_
_atom_site_label
_atom_site_type_symbol
_atom_site_fract_x
_atom_site_fract_y
_atom_site_fract_z
_atom_site_U_iso_or_equiv
_atom_site_adp_type
_atom_site_occupancy
_atom_site_symmetry_multiplicity
_atom_site_calc_flag
_atom_site_refinement_flags
K1 K 0.07606(6) 0.06795(3) -0.01215(4) 0.0438(2) Uani 1 1 d .
P1 P 0.12339(6) 0.07294(3) 0.32734(5) 0.0336(2) Uani 1 1 d .
N1 N -0.0490(2) 0.05319(12) 0.12975(15) 0.0397(5) Uani 1 1 d .
N2 N 0.1374(2) -0.00714(11) 0.16241(14) 0.0407(5) Uani 1 1 d .
O1 O 0.1664(6) 0.18227(15) -0.0652(3) 0.167(2) Uani 1 1 d .
C1 C 0.0674(2) 0.03360(12) 0.19516(17) 0.0330(5) Uani 1 1 d .
C2 C -0.1377(2) 0.09649(14) 0.15611(18) 0.0373(6) Uani 1 1 d .
H2 H -0.1127 0.0952 0.2292 0.045 Uiso 1 1 d R
C3 C -0.1329(3) 0.17050(14) 0.1243(2) 0.0514(7) Uani 1 1 d .
H3A H -0.1486 0.1718 0.0532 0.062 Uiso 1 1 calc R
H3B H -0.0465 0.1889 0.1611 0.062 Uiso 1 1 calc R
C4 C -0.2338(3) 0.21530(16) 0.1435(3) 0.0631(9) Uani 1 1 d .
H4A H -0.2132 0.2178 0.2153 0.076 Uiso 1 1 calc R
H4B H -0.2301 0.2613 0.1194 0.076 Uiso 1 1 calc R
C5 C -0.3691(3) 0.18715(16) 0.0913(3) 0.0580(8) Uani 1 1 d .
H5A H -0.3925 0.1880 0.0191 0.070 Uiso 1 1 calc R
H5B H -0.4308 0.2156 0.1066 0.070 Uiso 1 1 calc R
C6 C -0.3769(3) 0.11433(16) 0.1249(3) 0.0548(8) Uani 1 1 d .
H6A H -0.4636 0.0962 0.0882 0.066 Uiso 1 1 calc R
H6B H -0.3611 0.1139 0.1960 0.066 Uiso 1 1 calc R
C7 C -0.2757(3) 0.06941(14) 0.1058(2) 0.0468(7) Uani 1 1 d .
H7A H -0.2795 0.0235 0.1304 0.056 Uiso 1 1 calc R
H7B H -0.2976 0.0664 0.0339 0.056 Uiso 1 1 calc R
C8 C 0.2618(2) -0.03698(13) 0.22426(18) 0.0349(6) Uani 1 1 d .
H8 H 0.2794 -0.0285 0.2954 0.042 Uiso 1 1 d R
C9 C 0.2548(3) -0.11454(13) 0.2048(2) 0.0429(6) Uani 1 1 d .
H9A H 0.1883 -0.1341 0.2250 0.051 Uiso 1 1 calc R
H9B H 0.2286 -0.1225 0.1332 0.051 Uiso 1 1 calc R
C10 C 0.3827(3) -0.15093(14) 0.2603(2) 0.0502(7) Uani 1 1 d .
H10A H 0.4038 -0.1481 0.3322 0.060 Uiso 1 1 calc R
H10B H 0.3737 -0.1989 0.2416 0.060 Uiso 1 1 calc R
C11 C 0.4924(3) -0.11996(15) 0.2368(2) 0.0530(7) Uani 1 1 d .
H11A H 0.4778 -0.1289 0.1670 0.064 Uiso 1 1 calc R
H11B H 0.5741 -0.1414 0.2785 0.064 Uiso 1 1 calc R
C12 C 0.5020(3) -0.04271(15) 0.2555(2) 0.0470(7) Uani 1 1 d .
H12A H 0.5283 -0.0340 0.3269 0.056 Uiso 1 1 calc R
H12B H 0.5681 -0.0237 0.2343 0.056 Uiso 1 1 calc R
C13 C 0.3723(3) -0.00747(13) 0.19840(19) 0.0396(6) Uani 1 1 d .
H13A H 0.3506 -0.0123 0.1267 0.047 Uiso 1 1 calc R
H13B H 0.3808 0.0410 0.2142 0.047 Uiso 1 1 calc R
C14 C 0.1410(2) 0.00092(13) 0.41303(18) 0.0357(6) Uani 1 1 d .
C15 C 0.1768(3) 0.01495(15) 0.51557(19) 0.0425(6) Uani 1 1 d .
H15 H 0.2022 0.0591 0.5392 0.051 Uiso 1 1 calc R
C16 C 0.1750(3) -0.03546(17) 0.5822(2) 0.0494(7) Uani 1 1 d .
H16 H 0.2004 -0.0253 0.6502 0.059 Uiso 1 1 calc R
C17 C 0.1357(3) -0.10053(17) 0.5482(2) 0.0521(7) Uani 1 1 d .
H17 H 0.1336 -0.1345 0.5929 0.062 Uiso 1 1 calc R
C18 C 0.0993(3) -0.11539(16) 0.4473(2) 0.0531(8) Uani 1 1 d .
H18 H 0.0724 -0.1595 0.4241 0.064 Uiso 1 1 calc R
C19 C 0.1027(3) -0.06498(13) 0.3804(2) 0.0431(6) Uani 1 1 d .
H19 H 0.0788 -0.0757 0.3127 0.052 Uiso 1 1 calc R
C20 C 0.2891(2) 0.10202(12) 0.35005(18) 0.0346(6) Uani 1 1 d .
C21 C 0.2998(3) 0.15425(13) 0.2875(2) 0.0449(7) Uani 1 1 d .
H21 H 0.2254 0.1696 0.2350 0.054 Uiso 1 1 calc R
C22 C 0.4190(3) 0.18350(14) 0.3022(2) 0.0522(7) Uani 1 1 d .
H22 H 0.4238 0.2182 0.2594 0.063 Uiso 1 1 calc R
C23 C 0.5311(3) 0.16179(15) 0.3797(2) 0.0542(8) Uani 1 1 d .
H23 H 0.6112 0.1816 0.3894 0.065 Uiso 1 1 calc R
C24 C 0.5224(3) 0.11026(15) 0.4427(2) 0.0487(7) Uani 1 1 d .
H24 H 0.5973 0.0951 0.4949 0.058 Uiso 1 1 calc R
C25 C 0.4028(3) 0.08093(14) 0.42849(19) 0.0411(6) Uani 1 1 d .
H25 H 0.3984 0.0467 0.4720 0.049 Uiso 1 1 calc R
C26 C 0.2801(9) 0.1525(4) -0.1061(7) 0.079(2) Uiso 0.50 1 d P
C27 C 0.1983(5) 0.1262(4) -0.1951(4) 0.133(2) Uani 1 1 d .
C28 C 0.2474(12) 0.2421(7) -0.0014(10) 0.128(4) Uiso 0.50 1 d P
C29 C 0.1693(7) 0.2709(3) 0.0385(4) 0.137(2) Uani 1 1 d .
C30 C 0.1583(11) 0.1904(6) -0.1658(8) 0.108(3) Uiso 0.50 1 d P
C31 C 0.0933(10) 0.2485(5) -0.0510(8) 0.102(3) Uiso 0.50 1 d P

loop_
_atom_site_aniso_label
_atom_site_aniso_U_11
_atom_site_aniso_U_22
_atom_site_aniso_U_33
_atom_site_aniso_U_23
_atom_site_aniso_U_13
_atom_site_aniso_U_12
K1 0.0489(4) 0.0469(4) 0.0389(4) -0.0020(2) 0.0206(3) -0.0082(3)
P1 0.0330(4) 0.0403(4) 0.0277(3) -0.0028(2) 0.0118(3) 0.0021(3)
N1 0.0337(11) 0.0548(13) 0.0295(11) -0.0052(9) 0.0108(9) 0.0089(10)
N2 0.0381(12) 0.0528(13) 0.0298(11) -0.0043(9) 0.0117(9) 0.0100(10)
O1 0.353(7) 0.0503(16) 0.157(3) -0.0250(19) 0.162(4) -0.046(3)
C1 0.0354(13) 0.0382(13) 0.0267(12) -0.0015(10) 0.0132(11) 0.0001(11)
C2 0.0341(14) 0.0501(15) 0.0285(12) -0.0016(11) 0.0128(11) 0.0067(12)
C3 0.0455(17) 0.0487(17) 0.0644(19) -0.0047(14) 0.0258(15) -0.0011(13)
C4 0.059(2) 0.0486(18) 0.085(2) -0.0048(16) 0.0312(18) 0.0066(15)
C5 0.0483(18) 0.0587(19) 0.0642(19) -0.0009(15) 0.0185(16) 0.0174(15)
C6 0.0349(15) 0.0639(19) 0.0666(19) -0.0036(15) 0.0206(14) 0.0056(14)
C7 0.0371(15) 0.0478(16) 0.0555(17) -0.0016(12) 0.0177(13) 0.0036(12)
C8 0.0351(14) 0.0398(14) 0.0306(13) -0.0038(10) 0.0137(11) 0.0042(11)
C9 0.0422(15) 0.0433(15) 0.0481(15) -0.0084(12) 0.0227(13) -0.0022(12)
C10 0.0522(17) 0.0421(15) 0.0602(18) 0.0027(13) 0.0260(15) 0.0095(13)
C11 0.0451(17) 0.0525(17) 0.0631(19) 0.0001(14) 0.0228(15) 0.0136(14)
C12 0.0364(15) 0.0541(17) 0.0525(16) -0.0031(13) 0.0189(13) 0.0006(13)
C13 0.0433(15) 0.0411(14) 0.0379(13) -0.0005(11) 0.0196(12) 0.0034(12)
C14 0.0288(13) 0.0483(15) 0.0334(13) 0.0004(11) 0.0159(11) 0.0026(11)
C15 0.0356(14) 0.0575(17) 0.0347(13) -0.0018(12) 0.0137(12) -0.0041(12)
C16 0.0380(15) 0.076(2) 0.0335(14) 0.0073(13) 0.0133(12) -0.0044(14)
C17 0.0463(16) 0.0657(19) 0.0520(17) 0.0184(15) 0.0276(14) 0.0014(15)
C18 0.0556(18) 0.0494(17) 0.067(2) 0.0009(14) 0.0370(16) -0.0059(14)
C19 0.0453(16) 0.0490(16) 0.0418(15) -0.0061(12) 0.0243(13) -0.0051(12)
C20 0.0365(13) 0.0360(13) 0.0326(12) -0.0050(10) 0.0150(11) 0.0011(11)
C21 0.0436(16) 0.0432(15) 0.0467(16) 0.0054(12) 0.0158(13) 0.0033(12)
C22 0.0575(19) 0.0405(15) 0.0638(19) 0.0082(13) 0.0291(16) -0.0021(14)
C23 0.0420(16) 0.0527(18) 0.069(2) -0.0084(15) 0.0221(15) -0.0097(14)
C24 0.0350(15) 0.0578(18) 0.0488(16) -0.0056(14) 0.0111(13) -0.0013(13)
C25 0.0392(15) 0.0483(15) 0.0360(14) -0.0006(11) 0.0147(12) -0.0014(12)
C27 0.093(4) 0.207(7) 0.124(4) -0.008(4) 0.068(4) -0.019(4)
C29 0.195(6) 0.120(4) 0.104(4) 0.013(3) 0.066(4) 0.066(4)

loop_
_atom_type_symbol
_atom_type_description
_atom_type_scat_dispersion_real
_atom_type_scat_dispersion_imag
_atom_type_scat_source
C C 0.0033 0.0016 'International Tables Vol C Tables 4.2.6.8 and 6.1.1.4'
H H 0.0000 0.0000 'International Tables Vol C Tables 4.2.6.8 and 6.1.1.4'
N N 0.0061 0.0033 'International Tables Vol C Tables 4.2.6.8 and 6.1.1.4'
O O 0.0106 0.0060 'International Tables Vol C Tables 4.2.6.8 and 6.1.1.4'
P P 0.1023 0.0942 'International Tables Vol C Tables 4.2.6.8 and 6.1.1.4'
K K 0.2009 0.2494 'International Tables Vol C Tables 4.2.6.8 and 6.1.1.4'

loop_
_geom_angle_atom_site_label_1
_geom_angle_atom_site_label_2
_geom_angle_atom_site_label_3
_geom_angle
_geom_angle_site_symmetry_1
_geom_angle_site_symmetry_3
O1 K1 N2 135.61(12) . .
O1 K1 N2 115.72(12) . 3
N2 K1 N2 108.64(5) . 3
O1 K1 N1 119.18(9) . 3
N2 K1 N1 91.86(6) . 3
N2 K1 N1 47.37(6) 3 3
O1 K1 N1 128.24(9) . .
N2 K1 N1 47.27(6) . .
N2 K1 N1 90.57(6) 3 .
N1 K1 N1 111.48(5) 3 .
O1 K1 C1 127.55(9) . .
N2 K1 C1 25.20(6) . .
N2 K1 C1 108.92(7) 3 .
N1 K1 C1 110.89(7) 3 .
N1 K1 C1 25.39(6) . .
O1 K1 C1 113.94(10) . 3
N2 K1 C1 106.98(6) . 3
N2 K1 C1 24.29(6) 3 3
N1 K1 C1 24.62(6) 3 3
N1 K1 C1 107.34(6) . 3
C1 K1 C1 118.08(5) . 3
O1 K1 K1 169.53(12) . 3
N2 K1 K1 54.73(5) . 3
N2 K1 K1 53.91(5) 3 3
N1 K1 K1 56.23(5) 3 3
N1 K1 K1 55.25(5) . 3
C1 K1 K1 60.51(5) . 3
C1 K1 K1 57.56(5) 3 3
C14 P1 C20 106.11(11) . .
C14 P1 C1 105.68(11) . .
C20 P1 C1 102.84(11) . .
C1 N1 C2 123.6(2) . .
C1 N1 K1 91.95(14) . 3
C2 N1 K1 135.09(16) . 3
C1 N1 K1 85.93(14) . .
C2 N1 K1 133.07(16) . .
K1 N1 K1 68.52(5) 3 .
C1 N2 C8 125.2(2) . .
C1 N2 K1 91.79(14) . .
C8 N2 K1 128.15(15) . .
C1 N2 K1 95.30(15) . 3
C8 N2 K1 129.21(15) . 3
K1 N2 K1 71.36(5) . 3
C30 O1 C28 108.4(7) . .
C30 O1 C31 101.8(7) . .
C28 O1 C31 61.0(6) . .
C30 O1 C26 56.5(5) . .
C28 O1 C26 97.2(7) . .
C31 O1 C26 144.7(5) . .
C30 O1 K1 119.9(5) . .
C28 O1 K1 131.2(5) . .
C31 O1 K1 112.2(4) . .
C26 O1 K1 103.0(3) . .
N2 C1 N1 117.8(2) . .
N2 C1 P1 125.74(18) . .
N1 C1 P1 116.32(17) . .
N2 C1 K1 63.00(12) . .
N1 C1 K1 68.68(13) . .
P1 C1 K1 138.61(11) . .
N2 C1 K1 60.41(13) . 3
N1 C1 K1 63.43(13) . 3
P1 C1 K1 159.29(11) . 3
K1 C1 K1 61.92(5) . 3
N1 C2 C7 109.5(2) . .
N1 C2 C3 111.6(2) . .
C7 C2 C3 109.4(2) . .
C2 C3 C4 112.1(2) . .
C5 C4 C3 111.2(3) . .
C4 C5 C6 110.6(3) . .
C5 C6 C7 110.2(3) . .
C2 C7 C6 113.0(2) . .
N2 C8 C13 111.4(2) . .
N2 C8 C9 108.3(2) . .
C13 C8 C9 108.51(19) . .
C10 C9 C8 113.2(2) . .
C11 C10 C9 111.6(2) . .
C10 C11 C12 111.3(2) . .
C13 C12 C11 111.3(2) . .
C12 C13 C8 112.4(2) . .
C19 C14 C15 117.9(2) . .
C19 C14 P1 123.20(19) . .
C15 C14 P1 118.3(2) . .
C16 C15 C14 121.2(3) . .
C17 C16 C15 120.0(3) . .
C16 C17 C18 119.7(3) . .
C17 C18 C19 120.4(3) . .
C14 C19 C18 120.8(3) . .
C25 C20 C21 117.6(2) . .
C25 C20 P1 126.0(2) . .
C21 C20 P1 116.1(2) . .
C22 C21 C20 121.1(3) . .
C21 C22 C23 120.7(3) . .
C24 C23 C22 119.0(3) . .
C23 C24 C25 120.5(3) . .
C24 C25 C20 121.0(3) . .
C27 C26 C30 60.8(6) . .
C27 C26 O1 98.1(6) . .
C30 C26 O1 52.8(5) . .
C26 C27 C30 64.2(6) . .
C29 C28 O1 104.3(9) . .
C29 C28 C31 52.7(6) . .
O1 C28 C31 60.6(6) . .
C31 C29 C28 73.5(7) . .
O1 C30 C27 107.1(8) . .
O1 C30 C26 70.7(6) . .
C27 C30 C26 55.0(6) . .
C29 C31 O1 103.3(7) . .
C29 C31 C28 53.8(6) . .
O1 C31 C28 58.4(6) . .

loop_
_geom_bond_atom_site_label_1
_geom_bond_atom_site_label_2
_geom_bond_distance
_geom_bond_site_symmetry_2
K1 O1 2.676(3) .
K1 N2 2.759(2) .
K1 N2 2.788(2) 3
K1 N1 2.857(2) 3
K1 N1 2.891(2) .
K1 C1 3.095(2) .
K1 C1 3.192(2) 3
K1 K1 3.2357(12) 3
P1 C14 1.831(3) .
P1 C20 1.831(3) .
P1 C1 1.921(2) .
N1 C1 1.331(3) .
N1 C2 1.454(3) .
N1 K1 2.857(2) 3
N2 C1 1.319(3) .
N2 C8 1.448(3) .
N2 K1 2.788(2) 3
O1 C30 1.424(11) .
O1 C28 1.544(13) .
O1 C31 1.580(11) .
O1 C26 1.688(9) .
C1 K1 3.192(2) 3
C2 C7 1.516(4) .
C2 C3 1.523(4) .
C3 C4 1.527(4) .
C4 C5 1.503(5) .
C5 C6 1.515(4) .
C6 C7 1.532(4) .
C8 C13 1.524(3) .
C8 C9 1.537(4) .
C9 C10 1.514(4) .
C10 C11 1.510(4) .
C11 C12 1.529(4) .
C12 C13 1.521(4) .
C14 C19 1.380(4) .
C14 C15 1.400(3) .
C15 C16 1.380(4) .
C16 C17 1.372(4) .
C17 C18 1.380(4) .
C18 C19 1.388(4) .
C20 C25 1.394(3) .
C20 C21 1.395(4) .
C21 C22 1.381(4) .
C22 C23 1.382(4) .
C23 C24 1.382(4) .
C24 C25 1.387(4) .
C26 C27 1.355(10) .
C26 C30 1.491(13) .
C27 C30 1.445(12) .
C28 C29 1.334(13) .
C28 C31 1.586(15) .
C29 C31 1.315(11) .
